data_4003260
loop_
_publ_author_name
'Turrina, Alessandro'
'Garcia, Raquel'
'Cox, Paul A.'
'Casci, John L.'
'Wright, Paul A.'

_publ_section_title
;
 Retrosynthetic Co-Templating Method for the Preparation of
 Silicoaluminophosphate Molecular Sieves
;
_journal_issue 14
_journal_name_full 'Chemistry of Materials'
_journal_page_first 4998
_journal_paper_doi 10.1021/acs.chemmater.6b01676
_journal_volume 28
_journal_year 2016
_chemical_formula_moiety 'Al54 P40.5 Si13.5 O216'
_chemical_formula_sum 'Al O4 P0.75 Si0.25'
_chemical_formula_weight 121.23
_chemical_name_common 'SAPO SFW calcined dehydrated(trimethylamine,diDABCO-C8)'
_space_group_IT_number 148
_space_group_name_Hall '-R 3'
_space_group_name_H-M_alt 'R -3 :H'
_symmetry_cell_setting trigonal
_symmetry_space_group_name_Hall '-R 3'
_symmetry_space_group_name_H-M 'R -3 :H'
_audit_creation_date 2015-02-08T14:06
_audit_creation_method 'from EXP file using GSAS2CIF'
_audit_update_record ' 2015-02-08T14:06  Initial CIF as created by GSAS2CIF'
_cell_angle_alpha 90.0
_cell_angle_beta 90.0
_cell_angle_gamma 120.0
_cell_formula_units_Z 54
_cell_length_a 13.79468(13)
_cell_length_b 13.79468
_cell_length_c 44.6557(9)
_cell_measurement_temperature 295
_cell_volume 7359.20(16)
_computing_structure_refinement GSAS
_diffrn_ambient_temperature 295
_diffrn_detector 'Linear PSD'
_diffrn_radiation_polarisn_ratio 0.55
_diffrn_radiation_probe x-ray
_diffrn_radiation_wavelength 1.54056
_diffrn_source X-ray
_exptl_absorpt_coefficient_mu 5.201
_exptl_absorpt_correction_T_max 1.00000
_exptl_absorpt_correction_T_min 1.00000
_exptl_absorpt_process_details
;   GSAS Absorption/surface roughness correction: function number 0
 No correction is applied.
;
_exptl_crystal_density_diffrn 1.477
_exptl_crystal_F_000 3226.5
_pd_block_id 2015-02-08T14:06|SAPO-SFW_calcined_(diDABCO-C8|A_Turrina|Stoe_STADI_P
_pd_calc_method 'Rietveld Refinement'
_pd_char_colour white
_pd_instr_location ' ?'
_pd_meas_2theta_range_inc 0.01
_pd_meas_2theta_range_max 79.99
_pd_meas_2theta_range_min 3.0
_pd_meas_number_of_points 7700
_pd_phase_name 'from C:/gsas/PhD/SAPO-SFW/C8_calc_S783/SAPO SFW_calcined.cif'
_pd_proc_2theta_range_inc 0.01
_pd_proc_2theta_range_max 79.99
_pd_proc_2theta_range_min 3.0
_pd_proc_info_datetime 2015-02-08T14:06:46
_pd_proc_info_excluded_regions ' ?'
_pd_proc_ls_background_function
;   GSAS Background function number 1 with 28 terms.
 Shifted Chebyshev function of 1st kind
      1:    484.263     2:   -286.773     3:    114.000     4:   -2.65179    
      5:    6.75243     6:   -87.1905     7:    117.174     8:   -69.2624    
      9:    19.4132    10:    29.5983    11:   -23.4317    12:   -1.02104    
     13:    31.8871    14:   -25.4203    15:    25.0385    16:   -6.52142    
     17:   -6.37426    18:   -2.09532    19:    8.59476    20:   -22.0235    
     21:    12.6278    22:   -1.85893    23:   -5.91378    24:    10.5991    
     25:   -4.71096    26:  -0.141987    27:   -2.92413    28:   -2.89644    
;
_pd_proc_ls_peak_cutoff 0.00100
_pd_proc_ls_profile_function
;
 CW Profile function number 4 with  16 terms
 Pseudovoigt profile coefficients as parameterized in
 P. Thompson, D.E. Cox & J.B. Hastings (1987). J. Appl. Cryst.,20,79-83.
 Asymmetry correction of L.W. Finger, D.E. Cox & A. P. Jephcoat (1994).
 J. Appl. Cryst.,27,892-900.
 Microstrain broadening by P.W. Stephens,  (1999). J. Appl. Cryst.,32,281-289.
 #1(GU)   =  353.109 #2(GV)   =   85.675 #3(GW)   =    2.074
 #4(GP)   =    0.000 #5(LX)   =    2.767 #6(ptec) =     0.00
 #7(trns) =     0.00 #8(shft) =  -1.8234 #9(sfec) =     0.00
 #10(S/L) =   0.0251 #11(H/L) =   0.0240 #12(eta) =   0.0000
 #13(S400 ) =  0.0E+00 #14(S004 ) =  4.2E-04 #15(S202 ) = -1.5E-03
 #16(S310 ) =  4.2E-03 #17(S211 ) =  0.0E+00
 Peak tails are ignored  where the intensity is below 0.0010 times the peak
   Aniso. broadening axis   0.0   0.0   1.0
;
_pd_proc_ls_prof_R_factor 0.0451
_pd_proc_ls_prof_wR_expected 0.0357
_pd_proc_ls_prof_wR_factor 0.0569
_pd_proc_number_of_points 7700
_pd_spec_mounting ' ?'
_refine_ls_goodness_of_fit_all 1.65
_refine_ls_matrix_type full
_refine_ls_number_parameters 88
_refine_ls_number_restraints 60
_refine_ls_R_Fsqd_factor 0.06715
_refine_ls_shift/su_max 0.05
_refine_ls_shift/su_mean 0.01
_reflns_d_resolution_high 1.200
_reflns_d_resolution_low 14.885
_reflns_limit_h_max 11
_reflns_limit_h_min 0
_reflns_limit_k_max 5
_reflns_limit_k_min -5
_reflns_limit_l_max 37
_reflns_limit_l_min -37
_reflns_number_total 1007
_cod_data_source_file cm6b01676_si_001.cif
_cod_data_source_block SAPO-SFW(C8)_calcined_publ
_cod_depositor_comments
;
The following automatic conversions were performed:

data item '_geom_angle_publ_flag' value 'N' was changed to 'n' in
accordance with the
/home/saulius/struct/COD-crude-data/automatic-downloads/DataCite-retrospective/ACS/depositions/lib/dictionaries/cif_core.dic
dictionary named 'cif_core.dic' version 2.4.2 last updated on
2011-04-26 (90 times).

data item '_geom_bond_publ_flag' value 'N' was changed to 'n' in
accordance with the
/home/saulius/struct/COD-crude-data/automatic-downloads/DataCite-retrospective/ACS/depositions/lib/dictionaries/cif_core.dic
dictionary named 'cif_core.dic' version 2.4.2 last updated on
2011-04-26 (80 times).

Automatic conversion script
Id: cif_fix_values 6909 2019-04-08 15:41:33Z antanas 
;
_cod_original_cell_volume 7359.20(15)
_cod_original_sg_symbol_H-M 'R -3'
_cod_database_code 4003260
_gsas_exptl_extinct_corr_t_min 1.00000
_gsas_exptl_extinct_corr_t_max 1.00000

loop_
_symmetry_equiv_pos_site_id
_symmetry_equiv_pos_as_xyz
1 +x,+y,+z
2 -y,x-y,+z
3 y-x,-x,+z
-1 -x,-y,-z
-2 +y,y-x,-z
-3 x-y,+x,-z
101 +x+1/3,+y+2/3,+z+2/3
102 -y+1/3,x-y+2/3,+z+2/3
103 y-x+1/3,-x+2/3,+z+2/3
-101 -x+2/3,-y+1/3,-z+1/3
-102 +y+2/3,y-x+1/3,-z+1/3
-103 x-y+2/3,+x+1/3,-z+1/3
201 +x+2/3,+y+1/3,+z+1/3
202 -y+2/3,x-y+1/3,+z+1/3
203 y-x+2/3,-x+1/3,+z+1/3
-201 -x+1/3,-y+2/3,-z+2/3
-202 +y+1/3,y-x+2/3,-z+2/3
-203 x-y+1/3,+x+2/3,-z+2/3

loop_
_atom_site_type_symbol
_atom_site_label
_atom_site_fract_x
_atom_site_fract_y
_atom_site_fract_z
_atom_site_occupancy
_atom_site_thermal_displace_type
_atom_site_U_iso_or_equiv
_atom_site_symmetry_multiplicity
Al Al1 0.9947(6) 0.2237(6) 0.25578(19) 1.0 Uiso 0.0233(6) 18
Al Al2 0.2283(7) 0.9997(6) 0.81163(19) 1.0 Uiso 0.0233(6) 18
Al Al3 0.0044(7) 0.2271(6) 0.03462(21) 1.0 Uiso 0.0233(6) 18
O O1 0.2624(9) 1.0007(9) 0.77477(15) 1.0 Uiso 0.0222(11) 18
O O2 0.9958(9) 0.2589(9) 0.21882(14) 1.0 Uiso 0.0222(11) 18
O O3 0.1212(5) 0.2369(6) 0.26582(24) 1.0 Uiso 0.0222(11) 18
O O4 0.8881(5) 0.0883(6) 0.26233(20) 1.0 Uiso 0.0222(11) 18
O O5 0.3087(7) 0.9808(6) 0.72243(24) 1.0 Uiso 0.0222(11) 18
O O6 0.9685(7) 0.3102(7) 0.27779(22) 1.0 Uiso 0.0222(11) 18
O O7 0.9097(5) 0.1054(5) 0.18145(24) 1.0 Uiso 0.0222(11) 18
O O8 0.9826(7) 0.3062(7) 0.16624(25) 1.0 Uiso 0.0222(11) 18
O O9 0.1137(4) 0.2390(7) 0.17764(21) 1.0 Uiso 0.0222(11) 18
O O10 0.0035(9) 0.2535(9) -0.00303(13) 1.0 Uiso 0.0222(11) 18
O O11 0.1329(5) 0.2458(5) 0.04592(21) 1.0 Uiso 0.0222(11) 18
O O12 0.9008(5) 0.0897(5) 0.04332(23) 1.0 Uiso 0.0222(11) 18
P P1 0.23270(18) 1.00583(18) 0.74208(18) 0.75 Uiso 0.0233(6) 18
P P2 1.00231(18) 0.22923(18) 0.18636(18) 0.75 Uiso 0.0233(6) 18
P P3 0.22369(19) -0.00137(19) 0.96356(19) 0.75 Uiso 0.0233(6) 18
Si Si1 0.23270(18) 1.00583(18) 0.74208(18) 0.25 Uiso 0.0233(6) 18
Si Si2 1.00231(18) 0.22923(18) 0.18636(18) 0.25 Uiso 0.0233(6) 18
Si Si3 0.22369(19) -0.00137(19) 0.96356(19) 0.25 Uiso 0.0233(6) 18

loop_
_atom_type_symbol
_atom_type_number_in_cell
_atom_type_scat_dispersion_real
_atom_type_scat_dispersion_imag
_atom_type_scat_Cromer_Mann_a1
_atom_type_scat_Cromer_Mann_a2
_atom_type_scat_Cromer_Mann_a3
_atom_type_scat_Cromer_Mann_a4
_atom_type_scat_Cromer_Mann_b1
_atom_type_scat_Cromer_Mann_b2
_atom_type_scat_Cromer_Mann_b3
_atom_type_scat_Cromer_Mann_b4
_atom_type_scat_Cromer_Mann_c
_atom_type_scat_source
Al 54.0 0.000 0.000 6.42020 3.03870 1.90020 0.74260 1.59360 31.5472 1.96460 85.0886 1.11510 International_Tables_Vol_C
O 216.0 0.000 0.000 3.04850 13.2771 2.28680 5.70110 1.54630 0.32390 0.86700 32.9089 0.25080 International_Tables_Vol_C
P 40.5 0.000 0.000 6.43450 1.90670 4.17910 27.1570 1.78000 0.52600 1.49080 68.1645 1.11490 International_Tables_Vol_C
Si 13.5 0.000 0.000 6.29150 2.43860 3.03530 32.3337 1.98910 0.67850 1.54100 81.6937 1.14070 International_Tables_Vol_C

loop_
_geom_angle_atom_site_label_1
_geom_angle_atom_site_label_2
_geom_angle_atom_site_label_3
_geom_angle
_geom_angle_site_symmetry_1
_geom_angle_site_symmetry_3
_geom_angle_publ_flag
O2 Al1 O3 110.8(6) 1_555 1_655 n
O2 Al1 O4 110.5(6) 1_555 1_555 n
O2 Al1 O6 109.1(6) 1_555 1_555 n
O3 Al1 O4 109.9(5) 1_655 1_555 n
O3 Al1 O6 109.4(6) 1_655 1_555 n
O4 Al1 O6 107.0(6) 1_555 1_555 n
O1 Al2 O7 111.0(6) 1_555 -1_666 n
O1 Al2 O8 108.3(5) 1_555 101_455 n
O1 Al2 O9 111.9(6) 1_555 -2_566 n
O7 Al2 O8 108.4(6) -1_666 101_455 n
O7 Al2 O9 107.1(7) -1_666 -2_566 n
O8 Al2 O9 110.2(7) 101_455 -2_566 n
O5 Al3 O10 111.0(6) 201_444 1_555 n
O5 Al3 O11 108.3(6) 201_444 1_555 n
O5 Al3 O12 106.5(6) 201_444 1_455 n
O10 Al3 O11 111.5(6) 1_555 1_555 n
O10 Al3 O12 110.9(6) 1_555 1_455 n
O11 Al3 O12 108.4(5) 1_555 1_455 n
Al2 O1 P1 147.3(7) 1_555 1_555 n
Al2 O1 Si1 147.3(7) 1_555 1_555 n
P1 O1 Si1 0.0 1_555 1_555 n
Al1 O2 P2 146.3(7) 1_555 1_555 n
Al1 O2 Si2 146.3(7) 1_555 1_555 n
P2 O2 Si2 0.0 1_555 1_555 n
Al1 O3 P1 150.6(7) 1_455 -3_656 n
Al1 O3 Si1 150.6(7) 1_455 -3_656 n
P1 O3 Si1 0.0 -3_656 -3_656 n
Al1 O4 P1 150.8(6) 1_555 -1_666 n
Al1 O4 Si1 150.8(6) 1_555 -1_666 n
P1 O4 Si1 0.0 -1_666 -1_666 n
Al3 O5 P1 153.3(6) 101_555 1_555 n
Al3 O5 Si1 153.3(6) 101_555 1_555 n
P1 O5 Si1 0.0 1_555 1_555 n
Al1 O6 P3 151.1(7) 1_555 201_554 n
Al1 O6 Si3 151.1(7) 1_555 201_554 n
P3 O6 Si3 0.0 201_554 201_554 n
Al2 O7 P2 147.4(6) -1_666 1_555 n
Al2 O7 Si2 147.4(6) -1_666 1_555 n
P2 O7 Si2 0.0 1_555 1_555 n
Al2 O8 P2 150.6(6) 201_544 1_555 n
Al2 O8 Si2 150.6(6) 201_544 1_555 n
P2 O8 Si2 0.0 1_555 1_555 n
Al2 O9 P2 147.9(7) -3_656 1_455 n
Al2 O9 Si2 147.9(7) -3_656 1_455 n
P2 O9 Si2 0.0 1_455 1_455 n
Al3 O10 P3 153.4(9) 1_555 2_554 n
Al3 O10 Si3 153.4(9) 1_555 2_554 n
P3 O10 Si3 0.0 2_554 2_554 n
Al3 O11 P3 142.2(6) 1_555 -3_556 n
Al3 O11 Si3 142.2(6) 1_555 -3_556 n
P3 O11 Si3 0.0 -3_556 -3_556 n
Al3 O12 P3 141.6(6) 1_655 -1_656 n
Al3 O12 Si3 141.6(6) 1_655 -1_656 n
P3 O12 Si3 0.0 -1_656 -1_656 n
O1 P1 O3 112.8(7) 1_555 -2_566 n
O1 P1 O4 106.7(5) 1_555 -1_666 n
O1 P1 O5 107.9(5) 1_555 1_555 n
O3 P1 O4 107.3(5) -2_566 -1_666 n
O3 P1 O5 113.6(5) -2_566 1_555 n
O4 P1 O5 108.2(6) -1_666 1_555 n
O2 P2 O7 107.6(5) 1_555 1_555 n
O2 P2 O8 108.7(5) 1_555 1_555 n
O2 P2 O9 114.4(6) 1_555 1_655 n
O7 P2 O8 110.5(5) 1_555 1_555 n
O7 P2 O9 107.5(4) 1_555 1_655 n
O8 P2 O9 108.2(5) 1_555 1_655 n
O6 P3 O10 110.1(6) 101_445 3_556 n
O6 P3 O11 104.8(5) 101_445 -2_556 n
O6 P3 O12 110.4(6) 101_445 -1_656 n
O10 P3 O11 111.4(6) 3_556 -2_556 n
O10 P3 O12 110.7(5) 3_556 -1_656 n
O11 P3 O12 109.2(4) -2_556 -1_656 n
O1 Si1 O3 112.8(7) 1_555 -2_566 n
O1 Si1 O4 106.7(5) 1_555 -1_666 n
O1 Si1 O5 107.9(5) 1_555 1_555 n
O3 Si1 O4 107.3(5) -2_566 -1_666 n
O3 Si1 O5 113.6(5) -2_566 1_555 n
O4 Si1 O5 108.2(6) -1_666 1_555 n
O2 Si2 O7 107.6(5) 1_555 1_555 n
O2 Si2 O8 108.7(5) 1_555 1_555 n
O2 Si2 O9 114.4(6) 1_555 1_655 n
O7 Si2 O8 110.5(5) 1_555 1_555 n
O7 Si2 O9 107.5(4) 1_555 1_655 n
O8 Si2 O9 108.2(5) 1_555 1_655 n
O6 Si3 O10 110.1(6) 101_445 3_556 n
O6 Si3 O11 104.8(5) 101_445 -2_556 n
O6 Si3 O12 110.4(6) 101_445 -1_656 n
O10 Si3 O11 111.4(6) 3_556 -2_556 n
O10 Si3 O12 110.7(5) 3_556 -1_656 n
O11 Si3 O12 109.2(4) -2_556 -1_656 n

loop_
_geom_bond_atom_site_label_1
_geom_bond_atom_site_label_2
_geom_bond_distance
_geom_bond_site_symmetry_2
_geom_bond_publ_flag
Al1 O2 1.719(8) 1_555 n
Al1 O3 1.720(8) 1_655 n
Al1 O4 1.728(8) 1_555 n
Al1 O6 1.719(8) 1_555 n
Al1 Si2 3.102(11) 1_555 n
Al2 O1 1.710(8) 1_555 n
Al2 O7 1.749(7) -1_666 n
Al2 O8 1.717(7) 101_455 n
Al2 O9 1.732(10) -2_566 n
Al2 Si1 3.107(11) 1_555 n
Al3 O5 1.724(8) 201_444 n
Al3 O10 1.722(8) 1_555 n
Al3 O11 1.734(8) 1_555 n
Al3 O12 1.754(8) 1_455 n
Al3 P3 3.069(8) -3_556 n
Al3 Si3 3.069(8) -3_556 n
O1 Al2 1.710(8) 1_555 n
O1 P1 1.528(8) 1_555 n
O1 Si1 1.528(8) 1_555 n
O2 Al1 1.719(8) 1_555 n
O2 P2 1.521(8) 1_555 n
O2 Si2 1.521(8) 1_555 n
O3 Al1 1.720(8) 1_455 n
O3 P1 1.529(7) -3_656 n
O3 Si1 1.529(7) -3_656 n
O4 Al1 1.728(8) 1_555 n
O4 P1 1.530(6) -1_666 n
O4 Si1 1.530(6) -1_666 n
O5 Al3 1.724(8) 101_555 n
O5 P1 1.533(6) 1_555 n
O5 Si1 1.533(6) 1_555 n
O6 Al1 1.719(8) 1_555 n
O6 P3 1.517(6) 201_554 n
O6 Si3 1.517(6) 201_554 n
O7 Al2 1.749(7) -1_666 n
O7 P2 1.554(6) 1_555 n
O7 Si2 1.554(6) 1_555 n
O8 Al2 1.717(7) 201_544 n
O8 P2 1.516(6) 1_555 n
O8 Si2 1.516(6) 1_555 n
O9 Al2 1.732(10) -3_656 n
O9 P2 1.524(6) 1_455 n
O9 Si2 1.524(6) 1_455 n
O10 Al3 1.722(8) 1_555 n
O10 P3 1.539(8) 2_554 n
O10 Si3 1.539(8) 2_554 n
O11 Al3 1.734(8) 1_555 n
O11 P3 1.508(8) -3_556 n
O11 Si3 1.508(8) -3_556 n
O12 Al3 1.754(8) 1_655 n
O12 P3 1.561(7) -1_656 n
O12 Si3 1.561(7) -1_656 n
P1 O1 1.528(8) 1_555 n
P1 O3 1.529(7) -2_566 n
P1 O4 1.530(6) -1_666 n
P1 O5 1.533(6) 1_555 n
P2 O2 1.521(8) 1_555 n
P2 O7 1.554(6) 1_555 n
P2 O8 1.516(6) 1_555 n
P2 O9 1.524(6) 1_655 n
P3 Al3 3.069(8) -2_556 n
P3 O6 1.517(6) 101_445 n
P3 O10 1.539(8) 3_556 n
P3 O11 1.508(8) -2_556 n
P3 O12 1.561(7) -1_656 n
Si1 Al2 3.107(11) 1_555 n
Si1 O1 1.528(8) 1_555 n
Si1 O3 1.529(7) -2_566 n
Si1 O4 1.530(6) -1_666 n
Si1 O5 1.533(6) 1_555 n
Si2 Al1 3.102(11) 1_555 n
Si2 O2 1.521(8) 1_555 n
Si2 O7 1.554(6) 1_555 n
Si2 O8 1.516(6) 1_555 n
Si2 O9 1.524(6) 1_655 n
Si3 Al3 3.069(8) -2_556 n
Si3 O6 1.517(6) 101_445 n
Si3 O10 1.539(8) 3_556 n
Si3 O11 1.508(8) -2_556 n
Si3 O12 1.561(7) -1_656 n
